data_1502604
loop_
_publ_author_name
'Zheng, Huaiji'
'Huo, Xing'
'Zhao, Changgui'
'Jing, Peng'
'Yang, Juan'
'Fang, Bowen'
'She, Xuegong'

_publ_section_title
;
 Au-catalyzed piperidine synthesis via tandem acyloxy
 migration/intramolecular [3 + 2] cycloaddition of enynyl esters.
;
_journal_issue 24
_journal_name_full 'Organic letters'
_journal_page_first 6448
_journal_page_last 6451
_journal_paper_doi 10.1021/ol202746s
_journal_volume 13
_journal_year 2011
_chemical_formula_sum 'C22 H23 N O4 S'
_chemical_formula_weight 397.47
_chemical_name_systematic
; 
 ? 
;
_space_group_IT_number 29
_symmetry_cell_setting orthorhombic
_symmetry_space_group_name_Hall 'P 2c -2ac'
_symmetry_space_group_name_H-M 'P c a 21'
_atom_sites_solution_hydrogens geom
_atom_sites_solution_primary direct
_atom_sites_solution_secondary difmap
_audit_creation_method SHELXL-97
_cell_angle_alpha 90.00
_cell_angle_beta 90.00
_cell_angle_gamma 90.00
_cell_formula_units_Z 4
_cell_length_a 15.819(17)
_cell_length_b 11.095(12)
_cell_length_c 11.877(13)
_cell_measurement_reflns_used 1352
_cell_measurement_temperature 296(2)
_cell_measurement_theta_max 21.13
_cell_measurement_theta_min 2.24
_cell_volume 2085(4)
_computing_cell_refinement 'Bruker SAINT'
_computing_data_collection 'Bruker APEX2'
_computing_data_reduction 'Bruker SAINT'
_computing_molecular_graphics 'Bruker SHELXTL'
_computing_publication_material 'Bruker SHELXTL'
_computing_structure_refinement 'SHELXL-97 (Sheldrick, 2008)'
_computing_structure_solution 'SHELXS-97 (Sheldrick, 2008)'
_diffrn_ambient_temperature 296(2)
_diffrn_measured_fraction_theta_full 0.998
_diffrn_measured_fraction_theta_max 0.998
_diffrn_measurement_device_type 'Bruker APEX-II CCD'
_diffrn_measurement_method '\f and \w scans'
_diffrn_radiation_monochromator graphite
_diffrn_radiation_source 'fine-focus sealed tube'
_diffrn_radiation_type MoK\a
_diffrn_radiation_wavelength 0.71073
_diffrn_reflns_av_R_equivalents 0.1012
_diffrn_reflns_av_sigmaI/netI 0.1077
_diffrn_reflns_limit_h_max 18
_diffrn_reflns_limit_h_min -18
_diffrn_reflns_limit_k_max 13
_diffrn_reflns_limit_k_min -13
_diffrn_reflns_limit_l_max 14
_diffrn_reflns_limit_l_min -14
_diffrn_reflns_number 13918
_diffrn_reflns_theta_full 25.20
_diffrn_reflns_theta_max 25.20
_diffrn_reflns_theta_min 2.24
_exptl_absorpt_coefficient_mu 0.182
_exptl_absorpt_correction_T_max 0.9576
_exptl_absorpt_correction_T_min 0.9390
_exptl_absorpt_correction_type multi-scan
_exptl_absorpt_process_details SADABS
_exptl_crystal_colour colorless
_exptl_crystal_density_diffrn 1.267
_exptl_crystal_density_method 'not measured'
_exptl_crystal_description block
_exptl_crystal_F_000 840
_exptl_crystal_size_max 0.35
_exptl_crystal_size_mid 0.29
_exptl_crystal_size_min 0.24
_refine_diff_density_max 0.500
_refine_diff_density_min -0.316
_refine_diff_density_rms 0.093
_refine_ls_abs_structure_details 'Flack H D (1983), Acta Cryst. A39, 876-881'
_refine_ls_abs_structure_Flack -0.1(2)
_refine_ls_extinction_method none
_refine_ls_goodness_of_fit_ref 0.909
_refine_ls_hydrogen_treatment constr
_refine_ls_matrix_type full
_refine_ls_number_parameters 256
_refine_ls_number_reflns 3742
_refine_ls_number_restraints 1
_refine_ls_restrained_S_all 0.909
_refine_ls_R_factor_all 0.1407
_refine_ls_R_factor_gt 0.0782
_refine_ls_shift/su_max 0.000
_refine_ls_shift/su_mean 0.000
_refine_ls_structure_factor_coef Fsqd
_refine_ls_weighting_details 'calc w=1/[\s^2^(Fo^2^)+(0.1771P)^2^+0.0000P] where P=(Fo^2^+2Fc^2^)/3'
_refine_ls_weighting_scheme calc
_refine_ls_wR_factor_gt 0.1953
_refine_ls_wR_factor_ref 0.2676
_reflns_number_gt 2053
_reflns_number_total 3742
_reflns_threshold_expression >2sigma(I)
_cod_data_source_file ol202746s_si_004.cif
_cod_data_source_block pca21
_cod_depositor_comments
;
The following automatic conversions were performed:

'_symmetry_cell_setting' value 'Orthorhombic' changed to
'orthorhombic' according to
/home/saulius/struct/CIF-dictionaries/cif_core.dic dictionary named
'cif_core.dic' version 2.4.1 from 2010-06-29.

Automatic conversion script
Id: cif_fix_values 1715 2011-07-08 13:25:40Z adriana 
;
_cod_original_sg_symbol_H-M Pca2(1)
_cod_database_code 1502604

loop_
_symmetry_equiv_pos_as_xyz
'x, y, z'
'-x, -y, z+1/2'
'x+1/2, -y, z'
'-x+1/2, y, z+1/2'

loop_
_atom_site_label
_atom_site_type_symbol
_atom_site_fract_x
_atom_site_fract_y
_atom_site_fract_z
_atom_site_U_iso_or_equiv
_atom_site_adp_type
_atom_site_occupancy
_atom_site_symmetry_multiplicity
_atom_site_calc_flag
_atom_site_refinement_flags
C1 C 0.9100(5) 0.7875(7) 0.4656(8) 0.080(3) Uani 1 1 d .
H1 H 0.8752 0.7487 0.5174 0.096 Uiso 1 1 calc R
C2 C 0.9110(7) 0.9125(9) 0.4590(10) 0.101(3) Uani 1 1 d .
H2 H 0.8764 0.9574 0.5063 0.121 Uiso 1 1 calc R
C3 C 0.9628(6) 0.9706(7) 0.3829(10) 0.083(3) Uani 1 1 d .
H3 H 0.9618 1.0542 0.3774 0.100 Uiso 1 1 calc R
C4 C 1.0155(5) 0.9048(7) 0.3159(7) 0.072(2) Uani 1 1 d .
H4 H 1.0519 0.9440 0.2665 0.086 Uiso 1 1 calc R
C5 C 1.0152(4) 0.7796(6) 0.3208(6) 0.0537(17) Uani 1 1 d .
H5 H 1.0513 0.7355 0.2747 0.064 Uiso 1 1 calc R
C6 C 0.9616(4) 0.7208(5) 0.3940(6) 0.0501(15) Uani 1 1 d .
C7 C 0.9578(4) 0.5868(5) 0.3971(5) 0.0460(15) Uani 1 1 d .
C8 C 0.9144(4) 0.5098(6) 0.4583(6) 0.0548(17) Uani 1 1 d .
H8 H 0.8775 0.5329 0.5153 0.066 Uiso 1 1 calc R
C9 C 0.9306(4) 0.3814(5) 0.4270(6) 0.0482(15) Uani 1 1 d .
C10 C 0.9954(4) 0.4001(5) 0.3254(5) 0.0435(14) Uani 1 1 d .
C11 C 1.0824(4) 0.3435(6) 0.3450(6) 0.0520(16) Uani 1 1 d .
C12 C 1.1543(4) 0.4204(7) 0.3781(9) 0.081(3) Uani 1 1 d .
H12A H 1.2035 0.3712 0.3892 0.121 Uiso 1 1 calc R
H12B H 1.1409 0.4617 0.4469 0.121 Uiso 1 1 calc R
H12C H 1.1652 0.4784 0.3199 0.121 Uiso 1 1 calc R
C13 C 0.9615(5) 0.3054(7) 0.5272(6) 0.067(2) Uani 1 1 d .
H13A H 1.0082 0.3452 0.5629 0.100 Uiso 1 1 calc R
H13B H 0.9792 0.2275 0.5009 0.100 Uiso 1 1 calc R
H13C H 0.9163 0.2959 0.5805 0.100 Uiso 1 1 calc R
C14 C 0.8525(4) 0.3221(5) 0.3697(5) 0.0486(15) Uani 1 1 d .
H14A H 0.8547 0.2350 0.3757 0.058 Uiso 1 1 calc R
H14B H 0.8002 0.3508 0.4028 0.058 Uiso 1 1 calc R
C15 C 0.9506(4) 0.3492(6) 0.2220(6) 0.0564(17) Uani 1 1 d .
H15A H 0.9645 0.3951 0.1550 0.068 Uiso 1 1 calc R
H15B H 0.9655 0.2653 0.2100 0.068 Uiso 1 1 calc R
C16 C 0.7925(4) 0.1576(6) 0.1572(7) 0.0581(17) Uani 1 1 d .
C17 C 0.7458(4) 0.0909(7) 0.2344(7) 0.069(2) Uani 1 1 d .
H17 H 0.7135 0.1303 0.2885 0.083 Uiso 1 1 calc R
C18 C 0.7472(4) -0.0334(7) 0.2312(7) 0.069(2) Uani 1 1 d .
H18 H 0.7133 -0.0764 0.2811 0.083 Uiso 1 1 calc R
C19 C 0.7969(4) -0.0951(7) 0.1566(8) 0.0672(19) Uani 1 1 d .
C20 C 0.8439(5) -0.0291(8) 0.0783(7) 0.075(2) Uani 1 1 d .
H20 H 0.8759 -0.0696 0.0246 0.090 Uiso 1 1 calc R
C21 C 0.8434(5) 0.0953(8) 0.0796(6) 0.068(2) Uani 1 1 d .
H21 H 0.8768 0.1379 0.0290 0.082 Uiso 1 1 calc R
C22 C 0.8008(5) -0.2326(8) 0.1571(11) 0.093(3) Uani 1 1 d .
H22A H 0.7571 -0.2641 0.1093 0.140 Uiso 1 1 calc R
H22B H 0.7927 -0.2616 0.2325 0.140 Uiso 1 1 calc R
H22C H 0.8549 -0.2585 0.1297 0.140 Uiso 1 1 calc R
N1 N 0.8606(3) 0.3617(5) 0.2508(5) 0.0538(14) Uani 1 1 d .
O1 O 1.0062(3) 0.5303(3) 0.3141(4) 0.0552(12) Uani 1 1 d .
O2 O 1.0898(3) 0.2343(4) 0.3340(6) 0.0808(18) Uani 1 1 d .
O3 O 0.8178(4) 0.3597(6) 0.0527(5) 0.0951(19) Uani 1 1 d .
O4 O 0.7091(3) 0.3502(5) 0.2054(5) 0.0882(19) Uani 1 1 d .
S1 S 0.79001(12) 0.31485(18) 0.1600(2) 0.0676(6) Uani 1 1 d .

loop_
_atom_site_aniso_label
_atom_site_aniso_U_11
_atom_site_aniso_U_22
_atom_site_aniso_U_33
_atom_site_aniso_U_23
_atom_site_aniso_U_13
_atom_site_aniso_U_12
C1 0.075(6) 0.073(5) 0.093(7) -0.014(5) 0.030(5) 0.006(4)
C2 0.094(7) 0.079(6) 0.128(9) -0.035(6) 0.015(6) 0.026(5)
C3 0.080(6) 0.055(4) 0.116(8) -0.001(5) -0.004(6) 0.004(4)
C4 0.067(5) 0.067(5) 0.081(6) 0.007(4) -0.008(5) -0.001(4)
C5 0.053(4) 0.053(4) 0.055(4) -0.007(3) 0.003(3) 0.000(3)
C6 0.046(4) 0.057(4) 0.048(4) -0.004(3) -0.004(3) 0.003(3)
C7 0.044(3) 0.056(4) 0.038(4) -0.011(3) -0.001(3) 0.007(3)
C8 0.059(4) 0.059(4) 0.047(4) -0.001(3) 0.005(3) 0.004(3)
C9 0.051(4) 0.053(4) 0.041(3) 0.000(3) -0.005(3) 0.000(3)
C10 0.047(4) 0.043(3) 0.040(4) -0.005(3) 0.004(3) -0.005(2)
C11 0.043(4) 0.056(4) 0.057(4) -0.004(3) 0.004(3) -0.002(3)
C12 0.058(4) 0.075(5) 0.110(8) 0.006(5) -0.025(5) -0.005(4)
C13 0.066(5) 0.092(5) 0.042(4) 0.012(4) -0.001(4) 0.006(4)
C14 0.052(4) 0.052(3) 0.042(4) -0.002(3) 0.010(3) -0.006(3)
C15 0.059(4) 0.064(4) 0.047(4) -0.004(3) 0.005(3) -0.010(3)
C16 0.037(3) 0.098(5) 0.039(3) -0.011(5) -0.001(3) -0.008(3)
C17 0.047(4) 0.099(6) 0.061(5) -0.023(4) 0.021(4) -0.014(4)
C18 0.047(4) 0.093(5) 0.067(5) -0.001(4) 0.015(4) -0.023(4)
C19 0.046(4) 0.085(5) 0.070(5) -0.018(5) 0.005(4) -0.010(3)
C20 0.062(5) 0.098(7) 0.066(6) -0.027(5) 0.008(4) 0.001(4)
C21 0.058(5) 0.100(6) 0.046(5) -0.003(4) 0.010(4) -0.006(4)
C22 0.081(6) 0.095(6) 0.104(7) -0.020(7) -0.004(6) -0.007(4)
N1 0.046(3) 0.067(3) 0.048(3) 0.001(3) -0.001(3) -0.002(3)
O1 0.056(3) 0.054(3) 0.056(3) -0.003(2) 0.014(2) 0.002(2)
O2 0.063(3) 0.061(3) 0.119(5) -0.015(3) 0.000(3) 0.008(2)
O3 0.116(5) 0.115(5) 0.055(4) 0.016(3) -0.022(3) -0.023(4)
O4 0.049(3) 0.106(4) 0.110(5) -0.018(3) -0.020(3) 0.010(3)
S1 0.0594(11) 0.0850(12) 0.0586(11) 0.0020(12) -0.0120(10) -0.0028(9)

loop_
_atom_type_symbol
_atom_type_description
_atom_type_scat_dispersion_real
_atom_type_scat_dispersion_imag
_atom_type_scat_source
C C 0.0033 0.0016 'International Tables Vol C Tables 4.2.6.8 and 6.1.1.4'
H H 0.0000 0.0000 'International Tables Vol C Tables 4.2.6.8 and 6.1.1.4'
N N 0.0061 0.0033 'International Tables Vol C Tables 4.2.6.8 and 6.1.1.4'
O O 0.0106 0.0060 'International Tables Vol C Tables 4.2.6.8 and 6.1.1.4'
S S 0.1246 0.1234 'International Tables Vol C Tables 4.2.6.8 and 6.1.1.4'

loop_
_geom_angle_atom_site_label_1
_geom_angle_atom_site_label_2
_geom_angle_atom_site_label_3
_geom_angle
C2 C1 C6 119.3(8)
C2 C1 H1 120.3
C6 C1 H1 120.3
C3 C2 C1 120.7(8)
C3 C2 H2 119.7
C1 C2 H2 119.7
C4 C3 C2 119.7(7)
C4 C3 H3 120.2
C2 C3 H3 120.2
C3 C4 C5 120.5(8)
C3 C4 H4 119.7
C5 C4 H4 119.7
C6 C5 C4 120.1(6)
C6 C5 H5 119.9
C4 C5 H5 119.9
C5 C6 C1 119.6(6)
C5 C6 C7 121.0(6)
C1 C6 C7 119.4(6)
C8 C7 O1 112.6(5)
C8 C7 C6 133.2(6)
O1 C7 C6 114.1(6)
C7 C8 C9 113.1(6)
C7 C8 H8 123.4
C9 C8 H8 123.4
C8 C9 C13 112.6(6)
C8 C9 C14 112.1(5)
C13 C9 C14 111.0(5)
C8 C9 C10 100.0(5)
C13 C9 C10 116.9(5)
C14 C9 C10 103.5(5)
O1 C10 C15 110.3(5)
O1 C10 C11 108.3(4)
C15 C10 C11 112.8(5)
O1 C10 C9 105.8(4)
C15 C10 C9 105.2(4)
C11 C10 C9 114.2(5)
O2 C11 C12 121.8(6)
O2 C11 C10 118.5(5)
C12 C11 C10 119.7(5)
C11 C12 H12A 109.5
C11 C12 H12B 109.5
H12A C12 H12B 109.5
C11 C12 H12C 109.5
H12A C12 H12C 109.5
H12B C12 H12C 109.5
C9 C13 H13A 109.5
C9 C13 H13B 109.5
H13A C13 H13B 109.5
C9 C13 H13C 109.5
H13A C13 H13C 109.5
H13B C13 H13C 109.5
N1 C14 C9 102.9(5)
N1 C14 H14A 111.2
C9 C14 H14A 111.2
N1 C14 H14B 111.2
C9 C14 H14B 111.2
H14A C14 H14B 109.1
N1 C15 C10 103.1(5)
N1 C15 H15A 111.1
C10 C15 H15A 111.1
N1 C15 H15B 111.1
C10 C15 H15B 111.1
H15A C15 H15B 109.1
C17 C16 C21 118.4(7)
C17 C16 S1 120.4(5)
C21 C16 S1 121.2(6)
C18 C17 C16 120.3(6)
C18 C17 H17 119.8
C16 C17 H17 119.8
C19 C18 C17 121.8(7)
C19 C18 H18 119.1
C17 C18 H18 119.1
C18 C19 C20 118.3(7)
C18 C19 C22 121.3(8)
C20 C19 C22 120.3(8)
C21 C20 C19 120.9(7)
C21 C20 H20 119.5
C19 C20 H20 119.5
C20 C21 C16 120.2(7)
C20 C21 H21 119.9
C16 C21 H21 119.9
C19 C22 H22A 109.5
C19 C22 H22B 109.5
H22A C22 H22B 109.5
C19 C22 H22C 109.5
H22A C22 H22C 109.5
H22B C22 H22C 109.5
C15 N1 C14 106.0(5)
C15 N1 S1 118.5(5)
C14 N1 S1 118.3(4)
C7 O1 C10 108.3(4)
O3 S1 O4 120.6(4)
O3 S1 N1 105.4(3)
O4 S1 N1 105.8(3)
O3 S1 C16 108.8(4)
O4 S1 C16 107.4(3)
N1 S1 C16 108.3(3)

loop_
_geom_bond_atom_site_label_1
_geom_bond_atom_site_label_2
_geom_bond_distance
C1 C2 1.389(12)
C1 C6 1.393(10)
C1 H1 0.9300
C2 C3 1.381(13)
C2 H2 0.9300
C3 C4 1.365(12)
C3 H3 0.9300
C4 C5 1.390(9)
C4 H4 0.9300
C5 C6 1.378(9)
C5 H5 0.9300
C6 C7 1.488(8)
C7 C8 1.315(9)
C7 O1 1.397(7)
C8 C9 1.495(9)
C8 H8 0.9300
C9 C13 1.539(9)
C9 C14 1.555(9)
C9 C10 1.596(9)
C10 O1 1.461(7)
C10 C15 1.526(9)
C10 C11 1.530(8)
C11 O2 1.224(7)
C11 C12 1.476(9)
C12 H12A 0.9600
C12 H12B 0.9600
C12 H12C 0.9600
C13 H13A 0.9600
C13 H13B 0.9600
C13 H13C 0.9600
C14 N1 1.484(9)
C14 H14A 0.9700
C14 H14B 0.9700
C15 N1 1.471(8)
C15 H15A 0.9700
C15 H15B 0.9700
C16 C17 1.391(10)
C16 C21 1.405(10)
C16 S1 1.745(7)
C17 C18 1.380(9)
C17 H17 0.9300
C18 C19 1.369(10)
C18 H18 0.9300
C19 C20 1.397(11)
C19 C22 1.527(12)
C20 C21 1.380(11)
C20 H20 0.9300
C21 H21 0.9300
C22 H22A 0.9600
C22 H22B 0.9600
C22 H22C 0.9600
N1 S1 1.638(6)
O3 S1 1.437(7)
O4 S1 1.443(6)

loop_
_geom_torsion_atom_site_label_1
_geom_torsion_atom_site_label_2
_geom_torsion_atom_site_label_3
_geom_torsion_atom_site_label_4
_geom_torsion
C6 C1 C2 C3 -0.4(15)
C1 C2 C3 C4 -2.0(15)
C2 C3 C4 C5 2.3(13)
C3 C4 C5 C6 -0.2(11)
C4 C5 C6 C1 -2.3(11)
C4 C5 C6 C7 177.4(6)
C2 C1 C6 C5 2.5(13)
C2 C1 C6 C7 -177.1(8)
C5 C6 C7 C8 178.7(7)
C1 C6 C7 C8 -1.6(11)
C5 C6 C7 O1 -5.5(8)
C1 C6 C7 O1 174.1(7)
O1 C7 C8 C9 2.3(8)
C6 C7 C8 C9 178.1(6)
C7 C8 C9 C13 123.4(6)
C7 C8 C9 C14 -110.5(7)
C7 C8 C9 C10 -1.3(7)
C8 C9 C10 O1 0.0(6)
C13 C9 C10 O1 -121.8(6)
C14 C9 C10 O1 115.8(5)
C8 C9 C10 C15 -116.8(5)
C13 C9 C10 C15 121.4(6)
C14 C9 C10 C15 -1.0(6)
C8 C9 C10 C11 119.0(5)
C13 C9 C10 C11 -2.8(7)
C14 C9 C10 C11 -125.1(5)
O1 C10 C11 O2 -165.4(6)
C15 C10 C11 O2 -43.1(9)
C9 C10 C11 O2 76.9(8)
O1 C10 C11 C12 15.6(9)
C15 C10 C11 C12 138.0(7)
C9 C10 C11 C12 -102.0(7)
C8 C9 C14 N1 82.7(6)
C13 C9 C14 N1 -150.4(5)
C10 C9 C14 N1 -24.2(5)
O1 C10 C15 N1 -87.7(5)
C11 C10 C15 N1 151.1(5)
C9 C10 C15 N1 26.0(6)
C21 C16 C17 C18 -2.6(11)
S1 C16 C17 C18 179.3(6)
C16 C17 C18 C19 3.2(12)
C17 C18 C19 C20 -3.4(12)
C17 C18 C19 C22 177.4(7)
C18 C19 C20 C21 3.1(12)
C22 C19 C20 C21 -177.6(8)
C19 C20 C21 C16 -2.7(12)
C17 C16 C21 C20 2.4(11)
S1 C16 C21 C20 -179.5(6)
C10 C15 N1 C14 -43.5(6)
C10 C15 N1 S1 -179.3(4)
C9 C14 N1 C15 42.8(6)
C9 C14 N1 S1 178.7(4)
C8 C7 O1 C10 -2.3(7)
C6 C7 O1 C10 -178.9(5)
C15 C10 O1 C7 114.5(5)
C11 C10 O1 C7 -121.6(5)
C9 C10 O1 C7 1.3(6)
C15 N1 S1 O3 -45.3(6)
C14 N1 S1 O3 -175.8(5)
C15 N1 S1 O4 -174.1(5)
C14 N1 S1 O4 55.5(5)
C15 N1 S1 C16 71.0(6)
C14 N1 S1 C16 -59.4(5)
C17 C16 S1 O3 -160.3(6)
C21 C16 S1 O3 21.6(7)
C17 C16 S1 O4 -28.2(7)
C21 C16 S1 O4 153.7(6)
C17 C16 S1 N1 85.6(7)
C21 C16 S1 N1 -92.5(7)
